data_1529820
loop_
_publ_author_name
'Driss, A.'
'Jouini, T.'

_publ_section_title
;
 Structure cristalline d'une nouvelle variete polymorphique de Li As O3
;
_journal_name_full 'Journal of Solid State Chemistry'
_journal_page_first 126
_journal_page_last 129
_journal_volume 78
_journal_year 1989
_chemical_formula_sum 'As Li O3'
_chemical_name_systematic 'Li As O3'
_space_group_IT_number 148
_symmetry_space_group_name_Hall '-R 3'
_symmetry_space_group_name_H-M 'R -3 :H'
_cell_angle_alpha 90
_cell_angle_beta 90
_cell_angle_gamma 120
_cell_formula_units_Z 6
_cell_length_a 4.808
_cell_length_b 4.808
_cell_length_c 14.21
_cell_volume 284.481
_citation_journal_id_ASTM JSSCBI
_cod_data_source_file Driss_JSSCBI_1989_1768.cif
_cod_data_source_block As1Li1O3
_cod_original_cell_volume 284.4813
_cod_original_formula_sum 'As1 Li1 O3'
_cod_database_code 1529820

loop_
_symmetry_equiv_pos_as_xyz
x,y,z
-y,x-y,z
-x+y,-x,z
-x,-y,-z
y,-x+y,-z
x-y,x,-z
x+2/3,y+1/3,z+1/3
-y+2/3,x-y+1/3,z+1/3
-x+y+2/3,-x+1/3,z+1/3
-x+2/3,-y+1/3,-z+1/3
y+2/3,-x+y+1/3,-z+1/3
x-y+2/3,x+1/3,-z+1/3
x+1/3,y+2/3,z+2/3
-y+1/3,x-y+2/3,z+2/3
-x+y+1/3,-x+2/3,z+2/3
-x+1/3,-y+2/3,-z+2/3
y+1/3,-x+y+2/3,-z+2/3
x-y+1/3,x+2/3,-z+2/3

loop_
_atom_site_label
_atom_site_type_symbol
_atom_site_fract_x
_atom_site_fract_y
_atom_site_fract_z
_atom_site_occupancy
_atom_site_U_iso_or_equiv
As1 As+5 0 0 0.3386 1 0.0
Li1 Li+1 0 0 0.139 1 0.0
O1 O-2 0.038 0.325 0.2607 1 0.0
